data_4122335
loop_
_publ_author_name
'Protchenko, Andrey V.'
'Dange, Deepak'
'Blake, Matthew P.'
'Schwarz, Andrew D.'
'Jones, Cameron'
'Mountford, Philip'
'Aldridge, Simon'

_publ_section_title
;
 Oxidative Bond Formation and Reductive Bond Cleavage at Main Group Metal
 Centers: Reactivity of Five-Valence-Electron MX2 Radicals.
;
_journal_issue 31
_journal_name_full 'Journal of the American Chemical Society'
_journal_page_first 10902
_journal_page_last 10905
_journal_paper_doi 10.1021/ja5062467
_journal_volume 136
_journal_year 2014
_chemical_formula_moiety 'C156 H213 B6 In19 N12'
_chemical_formula_sum 'C156 H213 B6 In19 N12'
_chemical_formula_weight 4502.95
_chemical_name_systematic
;
In19{B(NArCH)2}}6
;
_space_group_IT_number 14
_symmetry_cell_setting monoclinic
_symmetry_space_group_name_Hall '-P 2yn'
_symmetry_space_group_name_H-M 'P 1 21/n 1'
_atom_sites_solution_hydrogens difmap
_atom_sites_solution_primary other
_atom_sites_solution_secondary difmap
_cell_angle_alpha 90
_cell_angle_beta 92.2554(10)
_cell_angle_gamma 90
_cell_formula_units_Z 2
_cell_length_a 18.3798(2)
_cell_length_b 27.1678(3)
_cell_length_c 19.4457(2)
_cell_measurement_reflns_used 22408
_cell_measurement_temperature 150
_cell_measurement_theta_max 76
_cell_measurement_theta_min 3
_cell_volume 9702.47(18)
_computing_cell_refinement 'CrysAlis, (Oxford Diffraction, 2002)'
_computing_data_collection 'SuperNova, (Oxford Diffraction, 2010)'
_computing_data_reduction 'CrysAlis, (Oxford Diffraction, 2002)'
_computing_molecular_graphics 'CAMERON (Watkin et al., 1996)'
_computing_publication_material 'CRYSTALS (Betteridge et al., 2003)'
_computing_structure_refinement 'CRYSTALS (Betteridge et al., 2003)'
_computing_structure_solution 'Superflip (Palatinus & Chapuis, 2007)'
_diffrn_ambient_temperature 150
_diffrn_measured_fraction_theta_full 0.995
_diffrn_measured_fraction_theta_max 0.984
_diffrn_measurement_device Area
_diffrn_measurement_device_type 'Oxford Diffraction SuperNova'
_diffrn_measurement_method \w
_diffrn_radiation_monochromator graphite
_diffrn_radiation_type 'Cu K\a'
_diffrn_radiation_wavelength 1.54180
_diffrn_reflns_av_R_equivalents 0.045
_diffrn_reflns_limit_h_max 22
_diffrn_reflns_limit_h_min -22
_diffrn_reflns_limit_k_max 33
_diffrn_reflns_limit_k_min 0
_diffrn_reflns_limit_l_max 24
_diffrn_reflns_limit_l_min 0
_diffrn_reflns_number 19990
_diffrn_reflns_theta_full 73.924
_diffrn_reflns_theta_max 76.210
_diffrn_reflns_theta_min 3.253
_diffrn_standards_number 0
_exptl_absorpt_coefficient_mu 17.964
_exptl_absorpt_correction_T_max 0.41
_exptl_absorpt_correction_T_min 0.29
_exptl_absorpt_correction_type multi-scan
_exptl_absorpt_process_details 'CrysAlis, (Oxford Diffraction, 2002)'
_exptl_crystal_colour violet
_exptl_crystal_density_diffrn 1.541
_exptl_crystal_density_method 'not measured'
_exptl_crystal_description hexagonal
_exptl_crystal_F_000 4388
_exptl_crystal_size_max 0.100
_exptl_crystal_size_mid 0.100
_exptl_crystal_size_min 0.050
_platon_squeeze_details
;
The discrete Fourier transform of the void region were treated as 
contributions to the A and B parts of the calculated structure factors.

PLATON
PLATON, A Multipurpose Crystallographic Tool, A. L. Spek. Utrecht, 
the Netherlands, 1998.; A. Spek, J. Appl. Cryst. (2003), 36, 7-13.

SQUEEZE
A. Spek, J. Appl. Cryst. (2003), 36, 7-13; 
P. van der Sluis & A. L. Spek, Acta Cryst. (1990). A46, 194-201.

MCE
J. Rohlicek & M. Husak, J. Appl. Cryst. (2007), 40, 600-601.

;
_refine_diff_density_max 1.99
_refine_diff_density_min -2.88
_refine_ls_extinction_method None
_refine_ls_goodness_of_fit_ref 1.0735
_refine_ls_hydrogen_treatment constr
_refine_ls_matrix_type full
_refine_ls_number_parameters 952
_refine_ls_number_reflns 12900
_refine_ls_number_restraints 618
_refine_ls_R_factor_all 0.0955
_refine_ls_R_factor_gt 0.0709
_refine_ls_shift/su_max 0.0020291
_refine_ls_shift/su_mean 0.0000686
_refine_ls_structure_factor_coef F
_refine_ls_weighting_details
;
 Method, part 1, Chebychev polynomial, (Watkin, 1994, Prince, 1982) 
 [weight] = 1.0/[A~0~*T~0~(x)+A~1~*T~1~(x) ... +A~n-1~]*T~n-1~(x)] 
 where A~i~ are the Chebychev coefficients listed below and x= Fcalc/Fmax 
 Method = Robust Weighting (Prince, 1982) 
 W = [weight] * [1-(deltaF/6*sigmaF)^2^]^2^ 
 A~i~ are: 
 31.2 28.7 28.3 12.5 
;
_refine_ls_weighting_scheme calc
_refine_ls_wR_factor_all 0.1042
_refine_ls_wR_factor_gt 0.0881
_refine_ls_wR_factor_ref 0.0853
_reflns_limit_h_max 22
_reflns_limit_h_min -22
_reflns_limit_k_max 33
_reflns_limit_k_min 0
_reflns_limit_l_max 24
_reflns_limit_l_min 0
_reflns_number_gt 14057
_reflns_number_total 19990
_reflns_threshold_expression I>2.0\s(I)
_oxford_diffrn_Wilson_B_factor 3.07
_oxford_diffrn_Wilson_scale 3.28
_oxford_refine_ls_r_factor_ref 0.0663
_oxford_refine_ls_scale 0.8220(17)
_oxford_reflns_number_all 19910
_oxford_reflns_threshold_expression_ref I>3.0\s(I)
_cod_data_source_file ja5062467_si_005.cif
_cod_data_source_block MPB156
_cod_depositor_comments
;
The following automatic conversions were performed:

'_atom_sites_solution_primary' value 'Other' changed to 'other'
according to
/usr/data/users/saulius/crontab/automatic-downloads/rss-feeds/ACS/lib/dictionaries/cif_core.dic
dictionary named 'cif_core.dic' version 2.4.2 from 2011-04-26.

Automatic conversion script
Id: cif_fix_values 2281 2013-09-26 08:29:07Z andrius 

 Adding full bibliography for 4122328--4122335.cif.
;
_cod_original_sg_symbol_Hall '-P 2yn '
_cod_original_sg_symbol_H-M 'P 21/n '
_cod_database_code 4122335

loop_
_symmetry_equiv_pos_as_xyz
x,y,z
-x,-y,-z
x+1/2,-y+1/2,z+1/2
-x+1/2,y+1/2,-z+1/2

loop_
_atom_site_label
_atom_site_type_symbol
_atom_site_fract_x
_atom_site_fract_y
_atom_site_fract_z
_atom_site_U_iso_or_equiv
_atom_site_occupancy
_atom_site_adp_type
_atom_site_refinement_flags_posn
_atom_site_refinement_flags_adp
_atom_site_disorder_assembly
_atom_site_disorder_group
In1 In 0.18145(3) 0.50005(2) 0.63573(3) 0.0424 1.0000 Uani . . . .
In2 In 0.02691(3) 0.50329(2) 0.66182(3) 0.0389 1.0000 Uani . . . .
In3 In 0.10286(3) 0.58298(2) 0.56643(3) 0.0407 1.0000 Uani . . . .
In4 In 0.17265(3) 0.49634(2) 0.48050(3) 0.0415 1.0000 Uani . . . .
In5 In 0.09793(3) 0.41686(2) 0.57386(3) 0.0417 1.0000 Uani . . . .
In6 In -0.06957(4) 0.58832(2) 0.59010(3) 0.0460 1.0000 Uani . . . .
In7 In 0.00707(4) 0.653600(19) 0.48997(3) 0.0517 1.0000 Uani . . . .
In8 In 0.07703(4) 0.58191(2) 0.40086(3) 0.0465 1.0000 Uani . . . .
In9 In 0.13484(3) 0.49266(2) 0.33177(3) 0.0464 1.0000 Uani . . . .
In10 In 0.0000 0.5000 0.5000 0.0280 1.0000 Uani S . . .
B1 B 0.2897(5) 0.5045(3) 0.6950(5) 0.0412 1.0000 Uani . . . .
B2 B 0.1901(5) 0.4947(4) 0.2308(4) 0.0436 1.0000 Uani . . . .
B3 B 0.0044(6) 0.7356(3) 0.4964(5) 0.0418 1.0000 Uani . . . .
N1 N 0.3063(4) 0.5026(3) 0.7678(3) 0.0461 1.0000 Uani . U . .
N2 N 0.3581(4) 0.5071(3) 0.6636(4) 0.0520 1.0000 Uani . . . .
N3 N 0.2072(5) 0.5364(3) 0.1886(4) 0.0522 1.0000 Uani . U . .
N4 N 0.2112(4) 0.4533(3) 0.1888(4) 0.0493 1.0000 Uani . U . .
N5 N 0.0542(4) 0.7682(2) 0.5316(3) 0.0438 1.0000 Uani . U . .
N6 N -0.0514(4) 0.7690(2) 0.4691(4) 0.0458 1.0000 Uani . U . .
C1 C 0.3812(5) 0.5062(4) 0.7780(5) 0.0568 1.0000 Uani . . . .
C2 C 0.4119(5) 0.5085(4) 0.7163(5) 0.0629 1.0000 Uani . . . .
C3 C 0.2600(4) 0.4959(3) 0.8246(4) 0.0432 1.0000 Uani D U . .
C4 C 0.2383(6) 0.4484(3) 0.8407(4) 0.0578 1.0000 Uani D U . .
C5 C 0.1934(6) 0.4402(4) 0.8956(5) 0.0654 1.0000 Uani D U . .
C6 C 0.1737(7) 0.4800(3) 0.9341(5) 0.0703 1.0000 Uani D U . .
C7 C 0.1942(6) 0.5277(4) 0.9191(5) 0.0657 1.0000 Uani D U . .
C8 C 0.2381(5) 0.5359(3) 0.8634(4) 0.0555 1.0000 Uani D U . .
C9 C 0.2632(6) 0.4039(3) 0.7990(6) 0.0727 1.0000 Uani D U . .
C10 C 0.2013(7) 0.3686(4) 0.7792(7) 0.0840 1.0000 Uani D U . .
C11 C 0.3235(7) 0.3763(5) 0.8401(8) 0.0925 1.0000 Uani D U . .
C12 C 0.2630(6) 0.5885(3) 0.8491(5) 0.0659 1.0000 Uani D U . .
C13 C 0.2067(14) 0.6117(9) 0.7991(12) 0.0680 0.5000 Uani D U . 1
C14 C 0.2716(15) 0.6180(9) 0.9165(10) 0.0697 0.5000 Uani D U . 1
C15 C 0.3749(5) 0.5016(3) 0.5924(4) 0.0524 1.0000 Uani D U . .
C16 C 0.3743(6) 0.5419(3) 0.5494(4) 0.0641 1.0000 Uani D U . .
C17 C 0.3903(7) 0.5344(4) 0.4816(4) 0.0704 1.0000 Uani D U . .
C18 C 0.4088(7) 0.4890(3) 0.4569(5) 0.0733 1.0000 Uani D U . .
C19 C 0.4069(7) 0.4498(4) 0.5015(4) 0.0706 1.0000 Uani D U . .
C20 C 0.3904(6) 0.4551(3) 0.5695(4) 0.0615 1.0000 Uani D U . .
C21 C 0.3507(6) 0.5925(3) 0.5736(6) 0.0755 1.0000 Uani D U . .
C22 C 0.3146(8) 0.6243(5) 0.5173(7) 0.0864 1.0000 Uani D U . .
C23 C 0.4182(7) 0.6178(5) 0.6041(7) 0.0915 1.0000 Uani D U . .
C24 C 0.3929(6) 0.4109(4) 0.6188(6) 0.0802 1.0000 Uani D U . .
C25 C 0.3297(14) 0.3752(11) 0.6066(15) 0.0803 0.5000 Uani D U 1 1
C26 C 0.4625(12) 0.3812(10) 0.6086(17) 0.0872 0.5000 Uani D U 1 1
C27 C 0.2379(6) 0.5201(4) 0.1277(5) 0.0562 1.0000 Uani . U . .
C28 C 0.2387(6) 0.4702(4) 0.1289(5) 0.0591 1.0000 Uani . U . .
C29 C 0.1949(5) 0.5873(4) 0.2023(5) 0.0641 1.0000 Uani D U . .
C30 C 0.2518(6) 0.6153(3) 0.2287(6) 0.0791 1.0000 Uani D U . .
C31 C 0.2427(7) 0.6644(4) 0.2435(6) 0.0870 1.0000 Uani D U . .
C32 C 0.1743(6) 0.6842(5) 0.2338(7) 0.0897 1.0000 Uani D U . .
C33 C 0.1180(7) 0.6548(3) 0.2094(6) 0.0851 1.0000 Uani D U . .
C34 C 0.1258(5) 0.6061(3) 0.1920(6) 0.0753 1.0000 Uani D U . .
C35 C 0.3307(9) 0.5988(12) 0.2500(12) 0.0886 0.4000 Uani D U 2 1
C36 C 0.333(2) 0.6006(16) 0.3307(13) 0.1002 0.4000 Uani D U 2 1
C37 C 0.3894(19) 0.6131(15) 0.1970(15) 0.0899 0.4000 Uani D U 2 1
C38 C 0.0639(6) 0.5739(5) 0.1643(6) 0.0839 1.0000 Uani D U . .
C39 C -0.0097(7) 0.5939(6) 0.1839(8) 0.0960 1.0000 Uani D U . .
C40 C 0.0669(9) 0.5681(6) 0.0870(6) 0.0991 1.0000 Uani D U . .
C41 C 0.1985(4) 0.4018(3) 0.2010(4) 0.0495 1.0000 Uani D U . .
C42 C 0.1341(5) 0.3813(3) 0.1753(5) 0.0555 1.0000 Uani D U . .
C43 C 0.1211(6) 0.3315(3) 0.1859(5) 0.0614 1.0000 Uani D U . .
C44 C 0.1711(6) 0.3034(4) 0.2237(5) 0.0710 1.0000 Uani D U . .
C45 C 0.2344(6) 0.3246(3) 0.2504(5) 0.0739 1.0000 Uani D U . .
C46 C 0.2499(5) 0.3737(3) 0.2379(5) 0.0654 1.0000 Uani D U . .
C47 C 0.0791(5) 0.4102(4) 0.1293(5) 0.0698 1.0000 Uani D U . .
C48 C 0.0020(6) 0.4095(5) 0.1574(6) 0.0754 1.0000 Uani D U . .
C49 C 0.0780(8) 0.3920(5) 0.0545(5) 0.0864 1.0000 Uani D U . .
C50 C 0.3219(6) 0.3957(5) 0.2624(6) 0.0903 1.0000 Uani D U . .
C51 C 0.336(2) 0.3901(14) 0.3384(8) 0.0982 0.5000 Uani D U 3 1
C52 C 0.3798(15) 0.3737(13) 0.2194(15) 0.0986 0.5000 Uani D U 3 1
C53 C 0.0321(6) 0.8167(3) 0.5239(5) 0.0510 1.0000 Uani . U . .
C54 C -0.0318(6) 0.8181(3) 0.4867(5) 0.0532 1.0000 Uani . U . .
C55 C 0.1227(4) 0.7563(3) 0.5661(3) 0.0381 1.0000 Uani D U . .
C56 C 0.1874(4) 0.7646(4) 0.5323(4) 0.0574 1.0000 Uani D U . .
C57 C 0.2528(5) 0.7546(4) 0.5679(4) 0.0629 1.0000 Uani D U . .
C58 C 0.2541(5) 0.7354(4) 0.6337(4) 0.0627 1.0000 Uani D U . .
C59 C 0.1893(4) 0.7255(4) 0.6653(5) 0.0575 1.0000 Uani D U . .
C60 C 0.1222(5) 0.7365(3) 0.6325(4) 0.0466 1.0000 Uani D U . .
C61 C 0.1882(7) 0.7833(4) 0.4592(4) 0.0743 1.0000 Uani D U . .
C62 C 0.2085(9) 0.7422(5) 0.4118(5) 0.0898 1.0000 Uani D U . .
C63 C 0.2374(8) 0.8274(4) 0.4518(6) 0.0834 1.0000 Uani D U . .
C64 C 0.0514(6) 0.7283(4) 0.6694(5) 0.0547 1.0000 Uani . . . .
C65 C 0.0562(7) 0.6858(5) 0.7202(5) 0.0744 1.0000 Uani . . . .
C66 C 0.0301(8) 0.7738(4) 0.7041(7) 0.0807 1.0000 Uani . . . .
C67 C -0.1164(5) 0.7589(3) 0.4293(3) 0.0517 1.0000 Uani D U . .
C68 C -0.1772(4) 0.7447(4) 0.4635(4) 0.0655 1.0000 Uani D U . .
C69 C -0.2417(5) 0.7376(4) 0.4261(4) 0.0690 1.0000 Uani D U . .
C70 C -0.2457(5) 0.7424(4) 0.3557(4) 0.0640 1.0000 Uani D U . .
C71 C -0.1828(4) 0.7532(4) 0.3227(5) 0.0655 1.0000 Uani D U . .
C72 C -0.1185(5) 0.7631(4) 0.3588(4) 0.0667 1.0000 Uani D U . .
C73 C -0.1745(8) 0.7333(5) 0.5394(5) 0.0924 1.0000 Uani D U . .
C74 C -0.2231(9) 0.6926(5) 0.5627(8) 0.1007 1.0000 Uani D U . .
C75 C -0.1957(10) 0.7809(6) 0.5713(9) 0.1175 1.0000 Uani D U . .
C76 C -0.0509(6) 0.7804(4) 0.3210(6) 0.0924 1.0000 Uani D U . .
C77 C -0.0219(9) 0.7381(6) 0.2778(8) 0.1090 1.0000 Uani D U . .
C78 C -0.0652(9) 0.8257(5) 0.2763(7) 0.1034 1.0000 Uani D U . .
C131 C 0.1988(12) 0.6211(8) 0.8249(14) 0.0690 0.5000 Uani D U . 2
C141 C 0.3064(15) 0.6128(9) 0.9087(12) 0.0763 0.5000 Uani D U . 2
C251 C 0.3435(16) 0.3730(11) 0.5821(15) 0.0854 0.5000 Uani D U 1 2
C261 C 0.4708(9) 0.3959(11) 0.6393(17) 0.0860 0.5000 Uani D U 1 2
C351 C 0.3302(13) 0.5873(8) 0.2303(9) 0.0834 0.6000 Uani D U 2 2
C361 C 0.3449(14) 0.5687(8) 0.3057(9) 0.0844 0.6000 Uani D U 2 2
C371 C 0.3888(14) 0.6285(9) 0.2239(13) 0.0887 0.6000 Uani D U 2 2
C511 C 0.3587(16) 0.3739(12) 0.3257(10) 0.0876 0.5000 Uani D U 3 2
C521 C 0.3803(14) 0.3995(13) 0.2106(14) 0.0954 0.5000 Uani D U 3 2
H11 H 0.4059 0.5068 0.8206 0.0689 1.0000 Uiso R . . .
H21 H 0.4615 0.5107 0.7099 0.0758 1.0000 Uiso R . . .
H51 H 0.1774 0.4087 0.9065 0.0790 1.0000 Uiso R . . .
H61 H 0.1450 0.4747 0.9718 0.0840 1.0000 Uiso R . . .
H71 H 0.1788 0.5537 0.9457 0.0780 1.0000 Uiso R . . .
H91 H 0.2833 0.4161 0.7563 0.0881 1.0000 Uiso R . . .
H101 H 0.1862 0.3519 0.8197 0.1269 1.0000 Uiso R . . .
H102 H 0.2185 0.3452 0.7469 0.1270 1.0000 Uiso R . . .
H103 H 0.1617 0.3871 0.7589 0.1269 1.0000 Uiso R . . .
H111 H 0.3412 0.3498 0.8125 0.1400 1.0000 Uiso R . . .
H112 H 0.3036 0.3633 0.8817 0.1400 1.0000 Uiso R . . .
H113 H 0.3629 0.3984 0.8521 0.1400 1.0000 Uiso R . . .
H121 H 0.2956 0.5866 0.8105 0.0789 0.5000 Uiso R . . .
H131 H 0.2229 0.6438 0.7865 0.1020 0.5000 Uiso R . . 1
H132 H 0.1607 0.6141 0.8204 0.1020 0.5000 Uiso R . . 1
H133 H 0.2018 0.5916 0.7586 0.1020 0.5000 Uiso R . . 1
H141 H 0.2919 0.6498 0.9073 0.1040 0.5000 Uiso R . . 1
H142 H 0.3036 0.6005 0.9483 0.1040 0.5000 Uiso R . . 1
H143 H 0.2249 0.6221 0.9365 0.1040 0.5000 Uiso R . . 1
H171 H 0.3889 0.5610 0.4516 0.0880 1.0000 Uiso R . . .
H181 H 0.4227 0.4849 0.4116 0.0930 1.0000 Uiso R . . .
H191 H 0.4172 0.4185 0.4850 0.0890 1.0000 Uiso R . . .
H211 H 0.3163 0.5881 0.6105 0.0912 1.0000 Uiso R . . .
H221 H 0.3062 0.6567 0.5356 0.1300 1.0000 Uiso R . . .
H222 H 0.3457 0.6267 0.4787 0.1299 1.0000 Uiso R . . .
H223 H 0.2688 0.6099 0.5021 0.1301 1.0000 Uiso R . . .
H231 H 0.4063 0.6509 0.6164 0.1370 1.0000 Uiso R . . .
H232 H 0.4359 0.6004 0.6444 0.1369 1.0000 Uiso R . . .
H233 H 0.4561 0.6186 0.5715 0.1370 1.0000 Uiso R . . .
H241 H 0.3798 0.4218 0.6648 0.0960 0.5000 Uiso R . . .
H251 H 0.3360 0.3475 0.6370 0.1210 0.5000 Uiso R . 1 1
H252 H 0.2849 0.3919 0.6156 0.1210 0.5000 Uiso R . 1 1
H253 H 0.3287 0.3643 0.5594 0.1210 0.5000 Uiso R . 1 1
H261 H 0.4641 0.3542 0.6406 0.1310 0.5000 Uiso R . 1 1
H262 H 0.5045 0.4017 0.6167 0.1310 0.5000 Uiso R . 1 1
H263 H 0.4626 0.3685 0.5623 0.1310 0.5000 Uiso R . 1 1
H271 H 0.2546 0.5400 0.0929 0.0669 1.0000 Uiso R . . .
H281 H 0.2550 0.4505 0.0939 0.0710 1.0000 Uiso R . . .
H311 H 0.2817 0.6835 0.2593 0.1162 1.0000 Uiso R . . .
H321 H 0.1661 0.7172 0.2441 0.1191 1.0000 Uiso R . . .
H331 H 0.0718 0.6687 0.2040 0.1091 1.0000 Uiso R . . .
H351 H 0.3285 0.5632 0.2420 0.1150 0.4000 Uiso R . 2 1
H361 H 0.3751 0.5774 0.3465 0.1610 0.4000 Uiso R . 2 1
H362 H 0.3449 0.6366 0.3433 0.1609 0.4000 Uiso R . 2 1
H363 H 0.2846 0.5895 0.3495 0.1610 0.4000 Uiso R . 2 1
H371 H 0.4397 0.6004 0.2156 0.1440 0.4000 Uiso R . 2 1
H372 H 0.3878 0.6511 0.1946 0.1440 0.4000 Uiso R . 2 1
H373 H 0.3744 0.5972 0.1502 0.1440 0.4000 Uiso R . 2 1
H381 H 0.0703 0.5411 0.1849 0.0930 1.0000 Uiso R . . .
H391 H -0.0198 0.6239 0.1591 0.1600 1.0000 Uiso R . . .
H392 H -0.0468 0.5703 0.1718 0.1599 1.0000 Uiso R . . .
H393 H -0.0094 0.6005 0.2323 0.1600 1.0000 Uiso R . . .
H401 H 0.0223 0.5537 0.0690 0.1660 1.0000 Uiso R . . .
H402 H 0.0734 0.5999 0.0662 0.1659 1.0000 Uiso R . . .
H403 H 0.1069 0.5471 0.0762 0.1660 1.0000 Uiso R . . .
H431 H 0.0786 0.3167 0.1677 0.0732 1.0000 Uiso R . . .
H441 H 0.1623 0.2700 0.2316 0.0840 1.0000 Uiso R . . .
H451 H 0.2671 0.3060 0.2777 0.0881 1.0000 Uiso R . . .
H471 H 0.0953 0.4444 0.1286 0.0840 1.0000 Uiso R . . .
H481 H -0.0289 0.4321 0.1311 0.1140 1.0000 Uiso R . . .
H482 H 0.0046 0.4195 0.2050 0.1141 1.0000 Uiso R . . .
H483 H -0.0174 0.3766 0.1540 0.1139 1.0000 Uiso R . . .
H491 H 0.1267 0.3920 0.0383 0.1301 1.0000 Uiso R . . .
H492 H 0.0479 0.4136 0.0263 0.1300 1.0000 Uiso R . . .
H493 H 0.0585 0.3590 0.0526 0.1299 1.0000 Uiso R . . .
H501 H 0.3155 0.4315 0.2632 0.1099 0.5000 Uiso R . . .
H511 H 0.3834 0.4044 0.3491 0.1500 0.5000 Uiso R . 3 1
H512 H 0.2997 0.4075 0.3626 0.1499 0.5000 Uiso R . 3 1
H513 H 0.3369 0.3561 0.3524 0.1500 0.5000 Uiso R . 3 1
H521 H 0.4278 0.3876 0.2400 0.1490 0.5000 Uiso R . 3 1
H522 H 0.3787 0.3360 0.2226 0.1489 0.5000 Uiso R . 3 1
H523 H 0.3703 0.3857 0.1698 0.1490 0.5000 Uiso R . 3 1
H531 H 0.0570 0.8438 0.5423 0.0621 1.0000 Uiso R . . .
H541 H -0.0585 0.8462 0.4750 0.0639 1.0000 Uiso R . . .
H571 H 0.2967 0.7604 0.5470 0.0791 1.0000 Uiso R . . .
H581 H 0.2985 0.7288 0.6572 0.0771 1.0000 Uiso R . . .
H591 H 0.1909 0.7114 0.7092 0.0718 1.0000 Uiso R . . .
H611 H 0.1389 0.7939 0.4457 0.0910 1.0000 Uiso R . . .
H621 H 0.1975 0.7517 0.3649 0.1372 1.0000 Uiso R . . .
H622 H 0.2597 0.7355 0.4180 0.1370 1.0000 Uiso R . . .
H623 H 0.1813 0.7131 0.4228 0.1368 1.0000 Uiso R . . .
H631 H 0.2375 0.8373 0.4040 0.1270 1.0000 Uiso R . . .
H632 H 0.2200 0.8543 0.4793 0.1270 1.0000 Uiso R . . .
H633 H 0.2861 0.8189 0.4676 0.1270 1.0000 Uiso R . . .
H641 H 0.0131 0.7205 0.6346 0.0649 1.0000 Uiso R . . .
H651 H 0.0081 0.6751 0.7304 0.1111 1.0000 Uiso R . . .
H652 H 0.0813 0.6963 0.7623 0.1110 1.0000 Uiso R . . .
H653 H 0.0825 0.6588 0.7011 0.1111 1.0000 Uiso R . . .
H661 H -0.0137 0.7676 0.7278 0.1220 1.0000 Uiso R . . .
H662 H 0.0682 0.7836 0.7367 0.1220 1.0000 Uiso R . . .
H663 H 0.0221 0.7995 0.6704 0.1219 1.0000 Uiso R . . .
H691 H -0.2839 0.7293 0.4492 0.0892 1.0000 Uiso R . . .
H701 H -0.2894 0.7383 0.3310 0.0750 1.0000 Uiso R . . .
H711 H -0.1837 0.7540 0.2749 0.0789 1.0000 Uiso R . . .
H731 H -0.1240 0.7251 0.5540 0.1130 1.0000 Uiso R . . .
H741 H -0.2135 0.6867 0.6110 0.1530 1.0000 Uiso R . . .
H742 H -0.2735 0.7018 0.5547 0.1530 1.0000 Uiso R . . .
H743 H -0.2131 0.6631 0.5371 0.1530 1.0000 Uiso R . . .
H751 H -0.2195 0.7737 0.6134 0.1790 1.0000 Uiso R . . .
H752 H -0.1527 0.8001 0.5811 0.1790 1.0000 Uiso R . . .
H753 H -0.2284 0.7989 0.5407 0.1789 1.0000 Uiso R . . .
H761 H -0.0131 0.7891 0.3556 0.1190 1.0000 Uiso R . . .
H771 H 0.0304 0.7395 0.2797 0.1971 1.0000 Uiso R . . .
H772 H -0.0399 0.7419 0.2308 0.1970 1.0000 Uiso R . . .
H773 H -0.0377 0.7068 0.2953 0.1970 1.0000 Uiso R . . .
H781 H -0.0226 0.8325 0.2502 0.1791 1.0000 Uiso R . . .
H782 H -0.0757 0.8535 0.3052 0.1789 1.0000 Uiso R . . .
H783 H -0.1064 0.8193 0.2452 0.1791 1.0000 Uiso R . . .
H1311 H 0.2122 0.6551 0.8289 0.1040 0.5000 Uiso R . . 2
H1312 H 0.1858 0.6138 0.7778 0.1040 0.5000 Uiso R . . 2
H1313 H 0.1580 0.6148 0.8528 0.1040 0.5000 Uiso R . . 2
H1411 H 0.3571 0.6049 0.9044 0.1140 0.5000 Uiso R . . 2
H1412 H 0.2900 0.6006 0.9518 0.1140 0.5000 Uiso R . . 2
H1413 H 0.3001 0.6479 0.9066 0.1141 0.5000 Uiso R . . 2
H2511 H 0.3461 0.3426 0.6073 0.1280 0.5000 Uiso R . 1 2
H2512 H 0.2941 0.3849 0.5799 0.1280 0.5000 Uiso R . 1 2
H2513 H 0.3595 0.3678 0.5362 0.1280 0.5000 Uiso R . 1 2
H2611 H 0.4718 0.3809 0.6840 0.1290 0.5000 Uiso R . 1 2
H2612 H 0.5011 0.4248 0.6406 0.1290 0.5000 Uiso R . 1 2
H2613 H 0.4884 0.3729 0.6062 0.1290 0.5000 Uiso R . 1 2
H3511 H 0.3333 0.5612 0.1958 0.1099 0.6000 Uiso R . 2 2
H3611 H 0.3798 0.5423 0.3050 0.1410 0.6000 Uiso R . 2 2
H3612 H 0.3643 0.5947 0.3344 0.1411 0.6000 Uiso R . 2 2
H3613 H 0.3003 0.5566 0.3241 0.1410 0.6000 Uiso R . 2 2
H3711 H 0.4341 0.6153 0.2456 0.1540 0.6000 Uiso R . 2 2
H3712 H 0.3736 0.6587 0.2476 0.1540 0.6000 Uiso R . 2 2
H3713 H 0.3952 0.6350 0.1746 0.1539 0.6000 Uiso R . 2 2
H5111 H 0.3289 0.3790 0.3646 0.1340 0.5000 Uiso R . 3 2
H5112 H 0.4044 0.3903 0.3334 0.1340 0.5000 Uiso R . 3 2
H5113 H 0.3670 0.3392 0.3202 0.1340 0.5000 Uiso R . 3 2
H5211 H 0.4168 0.4221 0.2278 0.1500 0.5000 Uiso R . 3 2
H5212 H 0.3587 0.4119 0.1683 0.1500 0.5000 Uiso R . 3 2
H5213 H 0.4024 0.3682 0.2021 0.1500 0.5000 Uiso R . 3 2

loop_
_atom_site_aniso_label
_atom_site_aniso_U_11
_atom_site_aniso_U_22
_atom_site_aniso_U_33
_atom_site_aniso_U_23
_atom_site_aniso_U_13
_atom_site_aniso_U_12
In1 0.0350(2) 0.0528(3) 0.0382(3) 0.0040(3) -0.01199(19) -0.0019(3)
In2 0.0376(3) 0.0412(3) 0.0379(3) 0.0026(2) 0.00176(19) -0.0003(2)
In3 0.0444(3) 0.0390(3) 0.0380(3) 0.0053(2) -0.0051(2) 0.0025(2)
In4 0.0476(3) 0.0450(3) 0.0316(2) 0.0024(2) -0.0021(2) -0.0024(3)
In5 0.0440(3) 0.0408(3) 0.0396(3) -0.0017(2) -0.0060(2) -0.0038(2)
In6 0.0508(4) 0.0415(3) 0.0449(3) 0.0041(2) -0.0102(3) -0.0013(3)
In7 0.0661(4) 0.0263(2) 0.0609(4) 0.0030(2) -0.0215(3) -0.0012(3)
In8 0.0490(4) 0.0463(3) 0.0436(3) 0.0015(2) -0.0078(3) -0.0025(3)
In9 0.0457(3) 0.0635(4) 0.0307(2) 0.0033(2) 0.0088(2) 0.0005(3)
In10 0.0307(3) 0.0274(3) 0.0255(3) 0.0016(3) -0.0026(2) 0.0000(3)
B1 0.035(4) 0.044(5) 0.044(4) 0.012(4) -0.009(3) 0.006(4)
B2 0.036(4) 0.064(6) 0.031(4) -0.009(4) 0.007(3) -0.005(5)
B3 0.057(5) 0.029(4) 0.038(4) 0.009(4) -0.017(4) -0.011(4)
N1 0.044(3) 0.052(3) 0.042(3) 0.009(3) -0.004(2) -0.007(3)
N2 0.035(3) 0.079(5) 0.041(3) 0.004(4) -0.005(3) -0.011(4)
N3 0.063(4) 0.059(3) 0.035(3) 0.012(3) 0.008(3) -0.007(3)
N4 0.048(4) 0.059(4) 0.041(3) 0.005(3) 0.007(3) 0.005(3)
N5 0.059(4) 0.028(3) 0.043(3) 0.006(2) -0.020(3) 0.004(3)
N6 0.056(3) 0.036(3) 0.043(3) 0.005(2) -0.020(3) 0.006(3)
C1 0.047(5) 0.072(6) 0.050(5) 0.004(5) -0.019(4) -0.016(5)
C2 0.038(4) 0.098(8) 0.051(5) 0.014(5) -0.013(4) -0.015(5)
C3 0.047(3) 0.043(3) 0.039(3) 0.009(3) -0.007(3) 0.001(3)
C4 0.073(5) 0.044(4) 0.056(4) 0.015(3) -0.006(4) 0.001(4)
C5 0.084(6) 0.055(5) 0.057(4) 0.011(4) -0.003(4) -0.006(4)
C6 0.090(6) 0.065(5) 0.055(5) 0.004(4) -0.004(5) -0.003(5)
C7 0.076(6) 0.061(5) 0.059(5) -0.008(4) -0.008(4) 0.000(5)
C8 0.054(4) 0.050(4) 0.062(4) -0.006(4) -0.012(4) -0.003(4)
C9 0.088(6) 0.047(4) 0.083(5) 0.012(4) -0.002(5) 0.009(4)
C10 0.093(7) 0.065(6) 0.094(7) -0.001(6) 0.001(6) 0.004(6)
C11 0.103(8) 0.063(6) 0.111(8) 0.012(6) 0.003(7) 0.012(6)
C12 0.067(5) 0.050(4) 0.079(5) -0.003(4) -0.020(5) -0.010(4)
C13 0.075(9) 0.056(9) 0.072(9) -0.009(8) -0.020(9) -0.013(8)
C14 0.065(9) 0.055(8) 0.088(9) -0.004(8) -0.013(9) -0.004(8)
C15 0.050(3) 0.059(3) 0.048(3) 0.008(3) 0.005(2) -0.008(3)
C16 0.069(4) 0.068(4) 0.056(3) 0.008(3) 0.009(3) -0.003(3)
C17 0.079(4) 0.076(4) 0.057(4) 0.010(3) 0.010(4) 0.001(4)
C18 0.083(4) 0.079(4) 0.058(4) 0.006(3) 0.007(4) 0.000(4)
C19 0.078(4) 0.071(4) 0.063(4) 0.002(3) 0.007(4) -0.001(4)
C20 0.065(4) 0.061(3) 0.059(3) 0.005(3) 0.007(3) -0.008(3)
C21 0.086(6) 0.067(5) 0.074(5) 0.009(4) 0.007(5) 0.003(5)
C22 0.094(7) 0.072(6) 0.093(7) 0.021(6) -0.002(6) -0.003(6)
C23 0.107(8) 0.082(7) 0.085(7) -0.003(6) 0.008(7) 0.007(6)
C24 0.083(5) 0.068(5) 0.091(6) 0.010(5) 0.012(5) -0.013(4)
C25 0.086(10) 0.067(9) 0.089(10) 0.012(9) 0.016(9) -0.018(9)
C26 0.089(10) 0.076(10) 0.097(11) 0.013(9) 0.005(9) -0.005(9)
C27 0.057(4) 0.071(5) 0.041(4) 0.016(4) 0.017(4) 0.003(4)
C28 0.064(5) 0.070(5) 0.045(4) 0.008(4) 0.012(4) 0.002(4)
C29 0.084(4) 0.063(3) 0.045(3) 0.015(3) 0.002(3) -0.018(3)
C30 0.103(4) 0.071(4) 0.062(3) 0.019(3) -0.013(3) -0.029(3)
C31 0.117(5) 0.072(4) 0.071(4) 0.011(4) -0.007(4) -0.033(4)
C32 0.122(5) 0.071(4) 0.076(4) 0.003(4) 0.005(4) -0.022(4)
C33 0.112(5) 0.070(4) 0.074(4) 0.007(4) 0.008(4) -0.011(4)
C34 0.097(4) 0.069(4) 0.061(4) 0.008(3) 0.007(4) -0.008(4)
C35 0.109(9) 0.084(9) 0.070(9) 0.015(8) -0.027(8) -0.039(8)
C36 0.118(12) 0.101(12) 0.078(11) 0.013(11) -0.029(11) -0.032(12)
C37 0.109(12) 0.086(12) 0.073(11) 0.002(10) -0.022(11) -0.046(11)
C38 0.085(6) 0.087(6) 0.081(5) 0.008(5) 0.002(5) 0.013(5)
C39 0.084(7) 0.103(8) 0.101(8) 0.016(7) -0.004(7) 0.025(6)
C40 0.097(8) 0.111(8) 0.089(7) -0.007(7) -0.005(7) 0.011(7)
C41 0.056(4) 0.059(4) 0.034(3) 0.006(3) 0.013(3) 0.011(4)
C42 0.055(4) 0.060(4) 0.052(4) 0.020(4) 0.007(4) 0.007(4)
C43 0.071(5) 0.058(4) 0.056(4) 0.011(4) 0.018(4) 0.001(4)
C44 0.094(6) 0.062(5) 0.058(5) 0.005(4) 0.013(5) 0.013(5)
C45 0.099(6) 0.071(5) 0.052(4) 0.005(4) 0.007(5) 0.026(5)
C46 0.078(5) 0.071(5) 0.047(4) -0.001(4) 0.006(4) 0.024(4)
C47 0.061(5) 0.074(5) 0.074(5) 0.019(4) -0.002(4) 0.001(4)
C48 0.073(6) 0.074(6) 0.079(6) 0.017(5) 0.000(5) 0.004(5)
C49 0.079(7) 0.103(7) 0.076(6) 0.022(6) -0.007(6) 0.004(6)
C50 0.080(6) 0.105(7) 0.084(6) 0.000(6) -0.011(5) 0.026(5)
C51 0.091(11) 0.115(11) 0.087(10) -0.006(10) -0.016(9) 0.019(10)
C52 0.080(10) 0.114(11) 0.100(10) 0.000(10) -0.014(9) 0.030(10)
C53 0.065(5) 0.028(3) 0.059(4) -0.001(3) -0.018(4) -0.004(3)
C54 0.069(5) 0.031(3) 0.057(4) 0.002(3) -0.020(4) 0.006(4)
C55 0.046(4) 0.038(3) 0.030(3) 0.007(3) -0.003(3) 0.000(3)
C56 0.062(4) 0.072(4) 0.038(4) -0.006(4) -0.001(3) -0.006(4)
C57 0.050(4) 0.090(5) 0.048(4) -0.003(4) -0.003(4) -0.004(4)
C58 0.050(4) 0.087(5) 0.050(4) -0.002(4) -0.012(4) 0.005(4)
C59 0.059(5) 0.072(5) 0.041(4) 0.008(4) -0.007(4) 0.006(4)
C60 0.058(4) 0.045(4) 0.037(3) -0.002(3) -0.004(3) -0.001(3)
C61 0.095(6) 0.086(5) 0.043(4) 0.001(4) 0.013(4) -0.018(5)
C62 0.125(8) 0.100(7) 0.045(5) 0.005(5) 0.015(6) -0.025(7)
C63 0.112(8) 0.080(6) 0.059(5) 0.000(5) 0.021(6) -0.018(6)
C64 0.054(6) 0.058(5) 0.052(5) 0.006(4) 0.005(4) -0.006(4)
C65 0.087(8) 0.091(8) 0.047(5) 0.015(5) 0.017(5) 0.003(7)
C66 0.085(9) 0.065(7) 0.093(9) 0.007(6) 0.014(7) 0.016(6)
C67 0.061(3) 0.050(3) 0.042(3) 0.008(3) -0.020(3) 0.007(3)
C68 0.072(4) 0.074(4) 0.049(3) 0.007(3) -0.017(3) -0.011(3)
C69 0.074(4) 0.079(4) 0.053(3) 0.009(3) -0.016(3) -0.014(4)
C70 0.071(4) 0.071(4) 0.049(3) 0.000(3) -0.020(3) -0.008(4)
C71 0.071(4) 0.074(4) 0.049(3) -0.005(3) -0.021(3) 0.005(4)
C72 0.071(4) 0.076(3) 0.052(3) -0.003(3) -0.017(3) 0.008(3)
C73 0.104(6) 0.102(6) 0.071(5) 0.008(5) -0.008(5) -0.019(6)
C74 0.115(9) 0.108(8) 0.079(7) 0.030(6) 0.004(7) -0.006(7)
C75 0.126(9) 0.122(9) 0.104(8) -0.010(8) -0.004(8) -0.025(8)
C76 0.093(5) 0.106(5) 0.077(4) -0.004(4) -0.015(4) 0.006(4)
C77 0.108(6) 0.122(6) 0.096(6) -0.009(5) -0.003(5) 0.005(6)
C78 0.100(6) 0.119(6) 0.089(5) 0.007(5) -0.015(5) -0.001(6)
C131 0.072(9) 0.049(8) 0.084(10) -0.007(8) -0.026(9) -0.019(7)
C141 0.078(10) 0.054(8) 0.095(9) -0.001(8) -0.028(9) -0.015(9)
C251 0.080(10) 0.075(9) 0.103(11) 0.015(9) 0.021(9) -0.019(9)
C261 0.092(10) 0.069(9) 0.097(11) 0.009(9) 0.001(10) -0.005(9)
C351 0.104(5) 0.075(5) 0.069(5) 0.026(5) -0.017(5) -0.036(5)
C361 0.105(7) 0.074(6) 0.072(6) 0.030(6) -0.016(6) -0.040(6)
C371 0.107(7) 0.082(7) 0.076(7) 0.021(6) -0.018(6) -0.037(6)
C511 0.076(10) 0.105(11) 0.081(10) 0.003(9) -0.008(9) 0.038(9)
C521 0.085(10) 0.107(11) 0.094(10) 0.013(10) -0.008(9) 0.017(10)

loop_
_atom_type_symbol
_atom_type_scat_dispersion_real
_atom_type_scat_dispersion_imag
_atom_type_scat_Cromer_Mann_a1
_atom_type_scat_Cromer_Mann_b1
_atom_type_scat_Cromer_Mann_a2
_atom_type_scat_Cromer_Mann_b2
_atom_type_scat_Cromer_Mann_a3
_atom_type_scat_Cromer_Mann_b3
_atom_type_scat_Cromer_Mann_a4
_atom_type_scat_Cromer_Mann_b4
_atom_type_scat_Cromer_Mann_c
_atom_type_scat_source
In 0.0822 5.0449 19.1624 0.5476 18.5596 6.3776 4.2948 25.8499 2.0396 92.8029 4.9391 'International Tables Vol C 4.2.6.8 and 6.1.1.4'
B 0.0090 0.0039 2.0545 23.2185 1.3326 1.0210 1.0979 60.3498 0.7068 0.1403 -0.1932 'International Tables Vol C 4.2.6.8 and 6.1.1.4'
N 0.0311 0.0180 12.2126 0.0057 3.1322 9.8933 2.0125 28.9975 1.1663 0.5826 -11.5290 'International Tables Vol C 4.2.6.8 and 6.1.1.4'
C 0.0181 0.0091 2.3100 20.8439 1.0200 10.2075 1.5886 0.5687 0.8650 51.6512 0.2156 'International Tables Vol C 4.2.6.8 and 6.1.1.4'
H 0.0000 0.0000 0.4930 10.5109 0.3229 26.1257 0.1402 3.1424 0.0408 57.7998 0.0030 'International Tables Vol C 4.2.6.8 and 6.1.1.4'

loop_
_geom_angle_atom_site_label_1
_geom_angle_site_symmetry_1
_geom_angle_atom_site_label_2
_geom_angle_atom_site_label_3
_geom_angle_site_symmetry_3
_geom_angle
_geom_angle_publ_flag
In2 . In1 In3 . 66.12(2) yes
In2 . In1 In5 . 66.39(2) yes
In3 . In1 In5 . 99.18(2) yes
In2 . In1 B1 . 139.1(2) yes
In3 . In1 B1 . 126.4(2) yes
In5 . In1 B1 . 132.8(2) yes
In2 . In1 In4 . 99.29(2) yes
In3 . In1 In4 . 64.259(19) yes
In5 . In1 In4 . 64.003(19) yes
B1 . In1 In4 . 121.5(2) yes
In8 2_566 In2 In9 2_566 57.542(19) yes
In8 2_566 In2 In1 . 118.87(2) yes
In9 2_566 In2 In1 . 172.34(2) yes
In8 2_566 In2 In3 . 122.23(2) yes
In9 2_566 In2 In3 . 117.17(2) yes
In1 . In2 In3 . 57.909(17) yes
In8 2_566 In2 In5 . 61.255(19) yes
In9 2_566 In2 In5 . 118.42(2) yes
In1 . In2 In5 . 57.621(18) yes
In3 . In2 In5 . 89.444(19) yes
In8 2_566 In2 In6 . 92.508(19) yes
In9 2_566 In2 In6 . 56.987(19) yes
In1 . In2 In6 . 118.33(2) yes
In3 . In2 In6 . 60.436(18) yes
In5 . In2 In6 . 121.71(2) yes
In2 . In3 In1 . 55.976(17) yes
In2 . In3 In4 . 89.89(2) yes
In1 . In3 In4 . 58.593(17) yes
In2 . In3 In7 . 117.63(3) yes
In1 . In3 In7 . 170.78(3) yes
In4 . In3 In7 . 117.30(2) yes
In2 . In3 In10 . 59.431(14) yes
In1 . In3 In10 . 85.260(17) yes
In4 . In3 In10 . 60.581(14) yes
In7 . In3 In10 . 85.601(18) yes
In6 2_566 In4 In3 . 120.30(2) yes
In6 2_566 In4 In5 . 60.070(17) yes
In3 . In4 In5 . 90.598(19) yes
In6 2_566 In4 In8 . 90.549(19) yes
In3 . In4 In8 . 60.180(17) yes
In5 . In4 In8 . 121.28(2) yes
In6 2_566 In4 In9 . 56.689(18) yes
In3 . In4 In9 . 117.08(2) yes
In5 . In4 In9 . 116.61(2) yes
In8 . In4 In9 . 57.168(19) yes
In6 2_566 In4 In1 . 116.97(2) yes
In3 . In4 In1 . 57.148(17) yes
In5 . In4 In1 . 57.118(17) yes
In8 . In4 In1 . 117.19(2) yes
In9 . In4 In1 . 169.45(3) yes
In2 . In5 In4 . 90.07(2) yes
In2 . In5 In1 . 55.992(17) yes
In4 . In5 In1 . 58.879(17) yes
In2 . In5 In7 2_566 115.12(2) yes
In4 . In5 In7 2_566 119.42(2) yes
In1 . In5 In7 2_566 169.81(3) yes
In2 . In5 In10 . 59.259(14) yes
In4 . In5 In10 . 60.639(15) yes
In1 . In5 In10 . 85.230(18) yes
In7 2_566 In5 In10 . 85.530(18) yes
In4 2_566 In6 In2 . 88.68(2) yes
In4 2_566 In6 In9 2_566 56.529(18) yes
In2 . In6 In9 2_566 57.820(18) yes
In4 2_566 In6 In7 . 114.96(2) yes
In2 . In6 In7 . 116.12(3) yes
In9 2_566 In6 In7 . 167.69(3) yes
In4 2_566 In6 In10 . 59.120(14) yes
In2 . In6 In10 . 58.707(14) yes
In9 2_566 In6 In10 . 84.501(18) yes
In7 . In6 In10 . 83.29(2) yes
In6 . In7 In3 . 65.15(2) yes
In6 . In7 In5 2_566 65.01(2) yes
In3 . In7 In5 2_566 99.01(2) yes
In6 . In7 In8 . 102.53(2) yes
In3 . In7 In8 . 66.52(2) yes
In5 2_566 In7 In8 . 67.46(2) yes
In6 . In7 B3 . 122.5(3) yes
In3 . In7 B3 . 129.2(3) yes
In5 2_566 In7 B3 . 130.9(3) yes
In8 . In7 B3 . 134.9(3) yes
In4 . In8 In2 2_566 88.16(2) yes
In4 . In8 In7 . 115.60(2) yes
In2 2_566 In8 In7 . 115.74(3) yes
In4 . In8 In9 . 56.052(18) yes
In2 2_566 In8 In9 . 57.388(18) yes
In7 . In8 In9 . 167.24(3) yes
In4 . In8 In10 . 58.563(14) yes
In2 2_566 In8 In10 . 58.200(14) yes
In7 . In8 In10 . 83.95(2) yes
In9 . In8 In10 . 83.326(18) yes
In8 . In9 In2 2_566 65.07(2) yes
In8 . In9 In6 2_566 102.37(2) yes
In2 2_566 In9 In6 2_566 65.19(2) yes
In8 . In9 In4 . 66.78(2) yes
In2 2_566 In9 In4 . 98.89(2) yes
In6 2_566 In9 In4 . 66.782(19) yes
In8 . In9 B2 . 123.7(3) yes
In2 2_566 In9 B2 . 121.4(2) yes
In6 2_566 In9 B2 . 132.4(3) yes
In4 . In9 B2 . 139.4(2) yes
In8 2_566 In10 In8 . 179.997 yes
In8 2_566 In10 In6 . 89.772(16) yes
In8 . In10 In6 . 90.228(16) yes
In8 2_566 In10 In6 2_566 90.228(16) yes
In8 . In10 In6 2_566 89.772(16) yes
In6 . In10 In6 2_566 179.996 yes
In8 2_566 In10 In5 2_566 119.507(16) yes
In8 . In10 In5 2_566 60.493(16) yes
In6 . In10 In5 2_566 59.693(14) yes
In6 2_566 In10 In5 2_566 120.307(14) yes
In8 2_566 In10 In5 . 60.493(16) yes
In8 . In10 In5 . 119.507(16) yes
In6 . In10 In5 . 120.307(14) yes
In6 2_566 In10 In5 . 59.693(14) yes
In5 2_566 In10 In5 . 179.996 yes
In8 2_566 In10 In3 . 120.142(14) yes
In8 . In10 In3 . 59.858(14) yes
In6 . In10 In3 . 60.009(16) yes
In6 2_566 In10 In3 . 119.991(16) yes
In5 2_566 In10 In3 . 89.818(13) yes
In8 2_566 In10 In3 2_566 59.858(14) yes
In8 . In10 In3 2_566 120.142(14) yes
In6 . In10 In3 2_566 119.991(16) yes
In6 2_566 In10 In3 2_566 60.009(16) yes
In5 2_566 In10 In3 2_566 90.182(13) yes
In5 . In10 In3 . 90.182(13) yes
In5 . In10 In3 2_566 89.818(13) yes
In3 . In10 In3 2_566 179.996 yes
In1 . B1 N1 . 130.4(6) yes
In1 . B1 N2 . 124.0(6) yes
N1 . B1 N2 . 105.5(7) yes
In9 . B2 N3 . 129.2(7) yes
In9 . B2 N4 . 127.9(7) yes
N3 . B2 N4 . 102.7(7) yes
In7 . B3 N5 . 129.0(6) yes
In7 . B3 N6 . 128.2(6) yes
N5 . B3 N6 . 102.7(6) yes
B1 . N1 C1 . 108.1(7) yes
B1 . N1 C3 . 130.9(7) yes
C1 . N1 C3 . 120.9(7) yes
B1 . N2 C2 . 107.5(7) yes
B1 . N2 C15 . 129.5(7) yes
C2 . N2 C15 . 122.4(8) yes
B2 . N3 C27 . 109.6(8) yes
B2 . N3 C29 . 128.0(8) yes
C27 . N3 C29 . 122.3(8) yes
B2 . N4 C28 . 109.6(8) yes
B2 . N4 C41 . 127.6(7) yes
C28 . N4 C41 . 122.4(8) yes
B3 . N5 C53 . 111.0(7) yes
B3 . N5 C55 . 128.2(7) yes
C53 . N5 C55 . 120.7(7) yes
B3 . N6 C54 . 109.2(7) yes
B3 . N6 C67 . 130.1(7) yes
C54 . N6 C67 . 120.7(7) yes
N1 . C1 C2 . 108.9(7) yes
N1 . C1 H11 . 125.3 no
C2 . C1 H11 . 125.8 no
N2 . C2 C1 . 110.0(8) yes
N2 . C2 H21 . 125.1 no
C1 . C2 H21 . 124.9 no
N1 . C3 C4 . 118.4(7) yes
N1 . C3 C8 . 120.9(7) yes
C4 . C3 C8 . 120.8(7) yes
C3 . C4 C5 . 120.2(8) yes
C3 . C4 C9 . 121.2(8) yes
C5 . C4 C9 . 118.5(8) yes
C4 . C5 C6 . 118.1(9) yes
C4 . C5 H51 . 121.4 no
C6 . C5 H51 . 120.5 no
C5 . C6 C7 . 122.9(10) yes
C5 . C6 H61 . 118.5 no
C7 . C6 H61 . 118.6 no
C6 . C7 C8 . 119.0(9) yes
C6 . C7 H71 . 120.5 no
C8 . C7 H71 . 120.5 no
C7 . C8 C3 . 119.0(8) yes
C7 . C8 C12 . 118.6(8) yes
C3 . C8 C12 . 122.4(8) yes
C4 . C9 C10 . 113.2(9) yes
C4 . C9 C11 . 109.5(9) yes
C10 . C9 C11 . 109.8(9) yes
C4 . C9 H91 . 108.2 no
C10 . C9 H91 . 107.5 no
C11 . C9 H91 . 108.5 no
C9 . C10 H101 . 109.1 no
C9 . C10 H102 . 108.8 no
H101 . C10 H102 . 109.9 no
C9 . C10 H103 . 108.8 no
H101 . C10 H103 . 110.3 no
H102 . C10 H103 . 110.0 no
C9 . C11 H111 . 109.2 no
C9 . C11 H112 . 108.9 no
H111 . C11 H112 . 109.8 no
C9 . C11 H113 . 109.9 no
H111 . C11 H113 . 109.6 no
H112 . C11 H113 . 109.3 no
C8 . C12 C131 . 111.3(12) yes
C8 . C12 C141 . 114.6(13) yes
C131 . C12 C141 . 110.8(15) yes
C8 . C12 H121 . 106.7 no
C131 . C12 H121 . 106.4 no
C141 . C12 H121 . 106.5 no
C12 . C13 H131 . 109.2 no
C12 . C13 H132 . 110.0 no
H131 . C13 H132 . 109.5 no
C12 . C13 H133 . 109.2 no
H131 . C13 H133 . 109.3 no
H132 . C13 H133 . 109.6 no
C12 . C14 H141 . 109.7 no
C12 . C14 H142 . 109.2 no
H141 . C14 H142 . 109.4 no
C12 . C14 H143 . 109.8 no
H141 . C14 H143 . 109.4 no
H142 . C14 H143 . 109.2 no
N2 . C15 C16 . 120.4(7) yes
N2 . C15 C20 . 117.5(7) yes
C16 . C15 C20 . 122.1(8) yes
C15 . C16 C17 . 117.9(8) yes
C15 . C16 C21 . 121.8(7) yes
C17 . C16 C21 . 120.2(8) yes
C16 . C17 C18 . 122.2(9) yes
C16 . C17 H171 . 119.0 no
C18 . C17 H171 . 118.8 no
C17 . C18 C19 . 117.6(10) yes
C17 . C18 H181 . 121.2 no
C19 . C18 H181 . 121.2 no
C18 . C19 C20 . 122.5(10) yes
C18 . C19 H191 . 118.6 no
C20 . C19 H191 . 118.9 no
C19 . C20 C15 . 117.7(8) yes
C19 . C20 C24 . 121.0(8) yes
C15 . C20 C24 . 121.2(8) yes
C16 . C21 C22 . 114.3(9) yes
C16 . C21 C23 . 106.9(9) yes
C22 . C21 C23 . 110.5(10) yes
C16 . C21 H211 . 108.3 no
C22 . C21 H211 . 108.6 no
C23 . C21 H211 . 108.0 no
C21 . C22 H221 . 108.9 no
C21 . C22 H222 . 109.9 no
H221 . C22 H222 . 109.6 no
C21 . C22 H223 . 109.8 no
H221 . C22 H223 . 109.6 no
H222 . C22 H223 . 109.0 no
C21 . C23 H231 . 109.3 no
C21 . C23 H232 . 109.9 no
H231 . C23 H232 . 109.3 no
C21 . C23 H233 . 110.8 no
H231 . C23 H233 . 108.8 no
H232 . C23 H233 . 108.7 no
C20 . C24 C25 . 113.3(15) yes
C20 . C24 C26 . 109.6(14) yes
C25 . C24 C26 . 106.3(20) yes
C20 . C24 H241 . 109.3 no
C25 . C24 H241 . 96.9 no
C26 . C24 H241 . 120.9 no
C20 . C24 C251 . 103.4(15) yes
C20 . C24 C261 . 112.2(14) yes
C251 . C24 C261 . 118.4(20) yes
C20 . C24 H241 . 109.3 no
C251 . C24 H241 . 117.7 no
C261 . C24 H241 . 96.0 no
C24 . C25 H251 . 109.3 no
C24 . C25 H252 . 108.9 no
H251 . C25 H252 . 109.9 no
C24 . C25 H253 . 109.2 no
H251 . C25 H253 . 110.0 no
H252 . C25 H253 . 109.5 no
C24 . C26 H261 . 108.7 no
C24 . C26 H262 . 110.0 no
H261 . C26 H262 . 109.5 no
C24 . C26 H263 . 110.0 no
H261 . C26 H263 . 109.3 no
H262 . C26 H263 . 109.3 no
N3 . C27 C28 . 107.8(8) yes
N3 . C27 H271 . 125.9 no
C28 . C27 H271 . 126.3 no
N4 . C28 C27 . 110.3(9) yes
N4 . C28 H281 . 125.0 no
C27 . C28 H281 . 124.7 no
N3 . C29 C30 . 118.7(9) yes
N3 . C29 C34 . 118.9(8) yes
C30 . C29 C34 . 122.3(10) yes
C29 . C30 C31 . 121.1(11) yes
C29 . C30 C35 . 128.9(15) yes
C31 . C30 C35 . 110.0(15) yes
C29 . C30 C31 . 121.1(11) yes
C29 . C30 C351 . 114.2(10) yes
C31 . C30 C351 . 124.3(11) yes
C30 . C31 C32 . 118.0(12) yes
C30 . C31 H311 . 120.9 no
C32 . C31 H311 . 121.1 no
C31 . C32 C33 . 119.3(12) yes
C31 . C32 H321 . 120.3 no
C33 . C32 H321 . 120.4 no
C32 . C33 C34 . 124.0(12) yes
C32 . C33 H331 . 118.3 no
C34 . C33 H331 . 117.7 no
C33 . C34 C29 . 115.1(10) yes
C33 . C34 C38 . 123.9(10) yes
C29 . C34 C38 . 121.0(8) yes
C30 . C35 C36 . 104.4(20) yes
C30 . C35 C37 . 114(2) yes
C36 . C35 C37 . 131(2) yes
C30 . C35 H351 . 102.1 no
C36 . C35 H351 . 100.9 no
C37 . C35 H351 . 99.5 no
C35 . C36 H361 . 105.9 no
C35 . C36 H362 . 105.4 no
H361 . C36 H362 . 111.5 no
C35 . C36 H363 . 110.7 no
H361 . C36 H363 . 111.4 no
H362 . C36 H363 . 111.7 no
C35 . C37 H371 . 108.3 no
C35 . C37 H372 . 104.9 no
H371 . C37 H372 . 111.7 no
C35 . C37 H373 . 107.9 no
H371 . C37 H373 . 111.8 no
H372 . C37 H373 . 111.7 no
C34 . C38 C39 . 111.6(10) yes
C34 . C38 C40 . 110.9(10) yes
C39 . C38 C40 . 110.8(11) yes
C34 . C38 H381 . 107.6 no
C39 . C38 H381 . 108.4 no
C40 . C38 H381 . 107.5 no
C38 . C39 H391 . 109.5 no
C38 . C39 H392 . 109.3 no
H391 . C39 H392 . 108.8 no
C38 . C39 H393 . 110.0 no
H391 . C39 H393 . 109.4 no
H392 . C39 H393 . 109.9 no
C38 . C40 H401 . 109.8 no
C38 . C40 H402 . 109.3 no
H401 . C40 H402 . 109.2 no
C38 . C40 H403 . 109.8 no
H401 . C40 H403 . 109.3 no
H402 . C40 H403 . 109.5 no
N4 . C41 C42 . 118.2(7) yes
N4 . C41 C46 . 120.6(8) yes
C42 . C41 C46 . 121.2(8) yes
C41 . C42 C43 . 119.2(8) yes
C41 . C42 C47 . 122.6(7) yes
C43 . C42 C47 . 118.0(8) yes
C42 . C43 C44 . 120.1(9) yes
C42 . C43 H431 . 120.5 no
C44 . C43 H431 . 119.4 no
C43 . C44 C45 . 120.0(10) yes
C43 . C44 H441 . 120.4 no
C45 . C44 H441 . 119.5 no
C44 . C45 C46 . 120.8(10) yes
C44 . C45 H451 . 120.0 no
C46 . C45 H451 . 119.2 no
C41 . C46 C45 . 118.6(9) yes
C41 . C46 C50 . 120.8(8) yes
C45 . C46 C50 . 120.5(9) yes
C42 . C47 C48 . 112.3(8) yes
C42 . C47 C49 . 111.7(9) yes
C48 . C47 C49 . 110.8(10) yes
C42 . C47 H471 . 107.4 no
C48 . C47 H471 . 107.7 no
C49 . C47 H471 . 106.6 no
C47 . C48 H481 . 109.4 no
C47 . C48 H482 . 109.1 no
H481 . C48 H482 . 109.6 no
C47 . C48 H483 . 109.3 no
H481 . C48 H483 . 110.0 no
H482 . C48 H483 . 109.4 no
C47 . C49 H491 . 109.5 no
C47 . C49 H492 . 109.3 no
H491 . C49 H492 . 109.7 no
C47 . C49 H493 . 109.0 no
H491 . C49 H493 . 109.7 no
H492 . C49 H493 . 109.8 no
C46 . C50 C51 . 113.0(17) yes
C46 . C50 C52 . 107.4(17) yes
C51 . C50 C52 . 113.8(20) yes
C46 . C50 H501 . 107.1 no
C51 . C50 H501 . 95.9 no
C52 . C50 H501 . 119.5 no
C46 . C50 C511 . 117.5(17) yes
C46 . C50 C521 . 117.1(16) yes
C511 . C50 C521 . 105.4(18) yes
C46 . C50 H501 . 107.1 no
C511 . C50 H501 . 115.4 no
C521 . C50 H501 . 91.8 no
C50 . C51 H511 . 107.2 no
C50 . C51 H512 . 109.2 no
H511 . C51 H512 . 109.6 no
C50 . C51 H513 . 112.0 no
H511 . C51 H513 . 109.3 no
H512 . C51 H513 . 109.5 no
C50 . C52 H521 . 104.7 no
C50 . C52 H522 . 110.4 no
H521 . C52 H522 . 111.3 no
C50 . C52 H523 . 107.3 no
H521 . C52 H523 . 111.2 no
H522 . C52 H523 . 111.6 no
N5 . C53 C54 . 109.1(8) yes
N5 . C53 H531 . 125.0 no
C54 . C53 H531 . 126.0 no
N6 . C54 C53 . 108.1(8) yes
N6 . C54 H541 . 125.9 no
C53 . C54 H541 . 126.1 no
N5 . C55 C56 . 119.3(6) yes
N5 . C55 C60 . 118.6(7) yes
C56 . C55 C60 . 122.1(7) yes
C55 . C56 C57 . 118.0(7) yes
C55 . C56 C61 . 122.4(8) yes
C57 . C56 C61 . 119.6(8) yes
C56 . C57 C58 . 121.3(9) yes
C56 . C57 H571 . 119.8 no
C58 . C57 H571 . 118.9 no
C57 . C58 C59 . 119.9(9) yes
C57 . C58 H581 . 120.5 no
C59 . C58 H581 . 119.6 no
C58 . C59 C60 . 121.0(8) yes
C58 . C59 H591 . 119.1 no
C60 . C59 H591 . 119.9 no
C55 . C60 C59 . 117.7(8) yes
C55 . C60 C64 . 121.7(7) yes
C59 . C60 C64 . 120.5(7) yes
C56 . C61 C62 . 109.8(8) yes
C56 . C61 C63 . 112.6(9) yes
C62 . C61 C63 . 111.5(10) yes
C56 . C61 H611 . 108.0 no
C62 . C61 H611 . 107.6 no
C63 . C61 H611 . 107.2 no
C61 . C62 H621 . 109.5 no
C61 . C62 H622 . 109.2 no
H621 . C62 H622 . 109.8 no
C61 . C62 H623 . 109.2 no
H621 . C62 H623 . 109.9 no
H622 . C62 H623 . 109.3 no
C61 . C63 H631 . 109.6 no
C61 . C63 H632 . 109.5 no
H631 . C63 H632 . 109.5 no
C61 . C63 H633 . 109.5 no
H631 . C63 H633 . 109.6 no
H632 . C63 H633 . 109.1 no
C60 . C64 C65 . 112.8(8) yes
C60 . C64 C66 . 109.9(9) yes
C65 . C64 C66 . 110.6(9) yes
C60 . C64 H641 . 108.0 no
C65 . C64 H641 . 107.9 no
C66 . C64 H641 . 107.6 no
C64 . C65 H651 . 109.6 no
C64 . C65 H652 . 109.8 no
H651 . C65 H652 . 109.2 no
C64 . C65 H653 . 110.2 no
H651 . C65 H653 . 109.3 no
H652 . C65 H653 . 108.8 no
C64 . C66 H661 . 108.3 no
C64 . C66 H662 . 109.7 no
H661 . C66 H662 . 109.6 no
C64 . C66 H663 . 109.5 no
H661 . C66 H663 . 110.2 no
H662 . C66 H663 . 109.5 no
N6 . C67 C68 . 118.0(6) yes
N6 . C67 C72 . 121.0(7) yes
C68 . C67 C72 . 121.0(8) yes
C67 . C68 C69 . 118.7(8) yes
C67 . C68 C73 . 122.3(8) yes
C69 . C68 C73 . 118.8(8) yes
C68 . C69 C70 . 121.5(9) yes
C68 . C69 H691 . 119.4 no
C70 . C69 H691 . 119.1 no
C69 . C70 C71 . 118.2(9) yes
C69 . C70 H701 . 120.9 no
C71 . C70 H701 . 120.9 no
C70 . C71 C72 . 121.7(9) yes
C70 . C71 H711 . 119.2 no
C72 . C71 H711 . 119.2 no
C71 . C72 C67 . 118.7(8) yes
C71 . C72 C76 . 120.6(8) yes
C67 . C72 C76 . 120.7(8) yes
C68 . C73 C74 . 116.6(10) yes
C68 . C73 C75 . 103.3(11) yes
C74 . C73 C75 . 110.2(13) yes
C68 . C73 H731 . 108.8 no
C74 . C73 H731 . 108.2 no
C75 . C73 H731 . 109.5 no
C73 . C74 H741 . 109.1 no
C73 . C74 H742 . 109.8 no
H741 . C74 H742 . 109.7 no
C73 . C74 H743 . 109.3 no
H741 . C74 H743 . 109.5 no
H742 . C74 H743 . 109.4 no
C73 . C75 H751 . 108.2 no
C73 . C75 H752 . 109.1 no
H751 . C75 H752 . 109.9 no
C73 . C75 H753 . 110.6 no
H751 . C75 H753 . 109.5 no
H752 . C75 H753 . 109.6 no
C72 . C76 C77 . 109.7(11) yes
C72 . C76 C78 . 113.3(11) yes
C77 . C76 C78 . 110.4(12) yes
C72 . C76 H761 . 108.1 no
C77 . C76 H761 . 107.8 no
C78 . C76 H761 . 107.4 no
C76 . C77 H771 . 108.5 no
C76 . C77 H772 . 109.0 no
H771 . C77 H772 . 109.8 no
C76 . C77 H773 . 110.6 no
H771 . C77 H773 . 109.6 no
H772 . C77 H773 . 109.4 no
C76 . C78 H781 . 109.3 no
C76 . C78 H782 . 109.4 no
H781 . C78 H782 . 109.9 no
C76 . C78 H783 . 109.0 no
H781 . C78 H783 . 109.6 no
H782 . C78 H783 . 109.6 no
C12 . C131 H1311 . 109.9 no
C12 . C131 H1312 . 109.5 no
H1311 . C131 H1312 . 109.3 no
C12 . C131 H1313 . 109.5 no
H1311 . C131 H1313 . 109.2 no
H1312 . C131 H1313 . 109.4 no
C12 . C141 H1411 . 108.4 no
C12 . C141 H1412 . 109.8 no
H1411 . C141 H1412 . 109.6 no
C12 . C141 H1413 . 109.7 no
H1411 . C141 H1413 . 109.6 no
H1412 . C141 H1413 . 109.7 no
C24 . C251 H2511 . 108.9 no
C24 . C251 H2512 . 109.8 no
H2511 . C251 H2512 . 109.8 no
C24 . C251 H2513 . 109.5 no
H2511 . C251 H2513 . 109.7 no
H2512 . C251 H2513 . 109.2 no
C24 . C261 H2611 . 109.6 no
C24 . C261 H2612 . 108.9 no
H2611 . C261 H2612 . 109.4 no
C24 . C261 H2613 . 109.7 no
H2611 . C261 H2613 . 109.7 no
H2612 . C261 H2613 . 109.7 no
C30 . C351 C361 . 106.9(18) yes
C30 . C351 C371 . 106.0(18) yes
C361 . C351 C371 . 102.3(14) yes
C30 . C351 H3511 . 113.6 no
C361 . C351 H3511 . 113.3 no
C371 . C351 H3511 . 113.9 no
C351 . C361 H3611 . 108.6 no
C351 . C361 H3612 . 110.7 no
H3611 . C361 H3612 . 108.9 no
C351 . C361 H3613 . 109.9 no
H3611 . C361 H3613 . 109.3 no
H3612 . C361 H3613 . 109.5 no
C351 . C371 H3711 . 106.0 no
C351 . C371 H3712 . 110.5 no
H3711 . C371 H3712 . 110.7 no
C351 . C371 H3713 . 108.4 no
H3711 . C371 H3713 . 110.5 no
H3712 . C371 H3713 . 110.6 no
C50 . C511 H5111 . 109.5 no
C50 . C511 H5112 . 107.9 no
H5111 . C511 H5112 . 109.5 no
C50 . C511 H5113 . 111.3 no
H5111 . C511 H5113 . 109.2 no
H5112 . C511 H5113 . 109.4 no
C50 . C521 H5211 . 108.5 no
C50 . C521 H5212 . 108.3 no
H5211 . C521 H5212 . 109.4 no
C50 . C521 H5213 . 112.0 no
H5211 . C521 H5213 . 109.4 no
H5212 . C521 H5213 . 109.2 no

loop_
_geom_bond_atom_site_label_1
_geom_bond_atom_site_label_2
_geom_bond_site_symmetry_2
_geom_bond_distance
_geom_bond_publ_flag
In1 In2 . 2.9062(7) yes
In1 In3 . 2.9708(8) yes
In1 In5 . 2.9608(8) yes
In1 B1 . 2.263(8) yes
In1 In4 . 3.0182(7) yes
In2 In8 2_566 3.2109(8) yes
In2 In9 2_566 2.9825(8) yes
In2 In3 . 3.2062(8) yes
In2 In5 . 3.2123(8) yes
In2 In6 . 3.1987(8) yes
In3 In4 . 3.1854(8) yes
In3 In7 . 2.9640(8) yes
In3 In10 . 3.1832(6) yes
In4 In6 2_566 3.2495(8) yes
In4 In5 . 3.1689(8) yes
In4 In8 . 3.2676(8) yes
In4 In9 . 2.9495(7) yes
In5 In7 2_566 2.9565(8) yes
In5 In10 . 3.1940(6) yes
In6 In9 2_566 2.9549(8) yes
In6 In7 . 3.0227(9) yes
In6 In10 . 3.2616(6) yes
In7 In8 . 2.9366(9) yes
In7 B3 . 2.233(8) yes
In8 In9 . 2.9877(9) yes
In8 In10 . 3.2997(6) yes
In9 B2 . 2.246(8) yes
B1 N1 . 1.436(11) yes
B1 N2 . 1.420(11) yes
B2 N3 . 1.441(12) yes
B2 N4 . 1.451(12) yes
B3 N5 . 1.428(11) yes
B3 N6 . 1.454(12) yes
N1 C1 . 1.386(11) yes
N1 C3 . 1.434(10) yes
N2 C2 . 1.397(10) yes
N2 C15 . 1.439(11) yes
N3 C27 . 1.404(12) yes
N3 C29 . 1.430(13) yes
N4 C28 . 1.368(11) yes
N4 C41 . 1.439(11) yes
N5 C53 . 1.387(10) yes
N5 C55 . 1.438(10) yes
N6 C54 . 1.419(11) yes
N6 C67 . 1.424(10) yes
C1 C2 . 1.347(14) yes
C1 H11 . 0.929 no
C2 H21 . 0.926 no
C3 C4 . 1.391(8) yes
C3 C8 . 1.391(8) yes
C4 C5 . 1.393(8) yes
C4 C9 . 1.534(8) yes
C5 C6 . 1.371(8) yes
C5 H51 . 0.933 no
C6 C7 . 1.383(8) yes
C6 H61 . 0.930 no
C7 C8 . 1.394(8) yes
C7 H71 . 0.927 no
C8 C12 . 1.530(8) yes
C9 C10 . 1.525(9) yes
C9 C11 . 1.536(9) yes
C9 H91 . 0.981 no
C10 H101 . 0.959 no
C10 H102 . 0.957 no
C10 H103 . 0.956 no
C11 H111 . 0.963 no
C11 H112 . 0.967 no
C11 H113 . 0.963 no
C12 C131 . 1.533(10) yes
C12 C141 . 1.531(9) yes
C12 H121 . 0.980 no
C13 H131 . 0.958 no
C13 H132 . 0.959 no
C13 H133 . 0.959 no
C14 H141 . 0.960 no
C14 H142 . 0.962 no
C14 H143 . 0.963 no
C15 C16 . 1.377(5) yes
C15 C20 . 1.374(5) yes
C16 C17 . 1.378(5) yes
C16 C21 . 1.522(8) yes
C17 C18 . 1.372(5) yes
C17 H171 . 0.929 no
C18 C19 . 1.375(5) yes
C18 H181 . 0.934 no
C19 C20 . 1.375(5) yes
C19 H191 . 0.931 no
C20 C24 . 1.536(8) yes
C21 C22 . 1.526(9) yes
C21 C23 . 1.519(9) yes
C21 H211 . 0.982 no
C22 H221 . 0.964 no
C22 H222 . 0.964 no
C22 H223 . 0.964 no
C23 H231 . 0.958 no
C23 H232 . 0.961 no
C23 H233 . 0.960 no
C24 C25 . 1.524(10) yes
C24 C26 . 1.533(10) yes
C24 H241 . 0.981 no
C24 C251 . 1.530(10) yes
C24 C261 . 1.526(10) yes
C24 H241 . 0.981 no
C25 H251 . 0.961 no
C25 H252 . 0.962 no
C25 H253 . 0.964 no
C26 H261 . 0.961 no
C26 H262 . 0.960 no
C26 H263 . 0.962 no
C27 C28 . 1.354(15) yes
C27 H271 . 0.927 no
C28 H281 . 0.925 no
C29 C30 . 1.375(5) yes
C29 C34 . 1.375(5) yes
C30 C31 . 1.376(5) yes
C30 C35 . 1.559(7) yes
C30 C31 . 1.376(5) yes
C30 C351 . 1.63(3) yes
C31 C32 . 1.374(5) yes
C31 H311 . 0.929 no
C32 C33 . 1.378(5) yes
C32 H321 . 0.932 no
C33 C34 . 1.376(5) yes
C33 H331 . 0.931 no
C34 C38 . 1.516(9) yes
C35 C36 . 1.569(10) yes
C35 C37 . 1.570(10) yes
C35 H351 . 0.980 no
C36 H361 . 1.029 no
C36 H362 . 1.028 no
C36 H363 . 1.028 no
C37 H371 . 1.037 no
C37 H372 . 1.036 no
C37 H373 . 1.035 no
C38 C39 . 1.519(9) yes
C38 C40 . 1.516(9) yes
C38 H381 . 0.983 no
C39 H391 . 0.960 no
C39 H392 . 0.959 no
C39 H393 . 0.959 no
C40 H401 . 0.961 no
C40 H402 . 0.963 no
C40 H403 . 0.958 no
C41 C42 . 1.384(8) yes
C41 C46 . 1.391(8) yes
C42 C43 . 1.392(8) yes
C42 C47 . 1.539(8) yes
C43 C44 . 1.385(8) yes
C43 H431 . 0.935 no
C44 C45 . 1.381(9) yes
C44 H441 . 0.935 no
C45 C46 . 1.387(8) yes
C45 H451 . 0.935 no
C46 C50 . 1.512(9) yes
C47 C48 . 1.538(9) yes
C47 C49 . 1.536(9) yes
C47 H471 . 0.975 no
C48 H481 . 0.969 no
C48 H482 . 0.964 no
C48 H483 . 0.965 no
C49 H491 . 0.960 no
C49 H492 . 0.961 no
C49 H493 . 0.966 no
C50 C51 . 1.501(10) yes
C50 C52 . 1.503(10) yes
C50 H501 . 0.980 no
C50 C511 . 1.504(10) yes
C50 C521 . 1.504(10) yes
C50 H501 . 0.980 no
C51 H511 . 0.961 no
C51 H512 . 0.962 no
C51 H513 . 0.963 no
C52 H521 . 1.025 no
C52 H522 . 1.027 no
C52 H523 . 1.026 no
C53 C54 . 1.356(12) yes
C53 H531 . 0.931 no
C54 H541 . 0.932 no
C55 C56 . 1.400(8) yes
C55 C60 . 1.401(7) yes
C56 C57 . 1.390(8) yes
C56 C61 . 1.510(8) yes
C57 C58 . 1.382(8) yes
C57 H571 . 0.930 no
C58 C59 . 1.387(8) yes
C58 H581 . 0.936 no
C59 C60 . 1.398(8) yes
C59 H591 . 0.935 no
C60 C64 . 1.527(13) yes
C61 C62 . 1.505(9) yes
C61 C63 . 1.510(9) yes
C61 H611 . 0.976 no
C62 H621 . 0.962 no
C62 H622 . 0.962 no
C62 H623 . 0.964 no
C63 H631 . 0.968 no
C63 H632 . 0.966 no
C63 H633 . 0.962 no
C64 C65 . 1.519(14) yes
C64 C66 . 1.469(15) yes
C64 H641 . 0.981 no
C65 H651 . 0.959 no
C65 H652 . 0.968 no
C65 H653 . 0.962 no
C66 H661 . 0.959 no
C66 H662 . 0.962 no
C66 H663 . 0.965 no
C67 C68 . 1.378(5) yes
C67 C72 . 1.375(5) yes
C68 C69 . 1.380(5) yes
C68 C73 . 1.507(8) yes
C69 C70 . 1.375(5) yes
C69 H691 . 0.939 no
C70 C71 . 1.375(5) yes
C70 H701 . 0.927 no
C71 C72 . 1.377(5) yes
C71 H711 . 0.930 no
C72 C76 . 1.540(9) yes
C73 C74 . 1.503(9) yes
C73 C75 . 1.491(9) yes
C73 H731 . 0.985 no
C74 H741 . 0.963 no
C74 H742 . 0.967 no
C74 H743 . 0.965 no
C75 H751 . 0.964 no
C75 H752 . 0.959 no
C75 H753 . 0.963 no
C76 C77 . 1.532(9) yes
C76 C78 . 1.523(9) yes
C76 H761 . 0.977 no
C77 H771 . 0.962 no
C77 H772 . 0.964 no
C77 H773 . 0.966 no
C78 H781 . 0.967 no
C78 H782 . 0.966 no
C78 H783 . 0.966 no
C131 H1311 . 0.959 no
C131 H1312 . 0.958 no
C131 H1313 . 0.959 no
C141 H1411 . 0.962 no
C141 H1412 . 0.962 no
C141 H1413 . 0.961 no
C251 H2511 . 0.960 no
C251 H2512 . 0.962 no
C251 H2513 . 0.962 no
C261 H2611 . 0.961 no
C261 H2612 . 0.964 no
C261 H2613 . 0.961 no
C351 C361 . 1.563(10) yes
C351 C371 . 1.563(10) yes
C351 H3511 . 0.978 no
C361 H3611 . 0.961 no
C361 H3612 . 0.962 no
C361 H3613 . 0.964 no
C371 H3711 . 0.986 no
C371 H3712 . 0.987 no
C371 H3713 . 0.987 no
C511 H5111 . 0.961 no
C511 H5112 . 0.959 no
C511 H5113 . 0.962 no
C521 H5211 . 0.961 no
C521 H5212 . 0.960 no
C521 H5213 . 0.961 no

loop_
_platon_squeeze_void_nr
_platon_squeeze_void_average_x
_platon_squeeze_void_average_y
_platon_squeeze_void_average_z
_platon_squeeze_void_volume
_platon_squeeze_void_count_electrons
_platon_squeeze_void_content
1 0.000 0.000 0.500 261 46 ' '
2 -0.015 0.259 0.998 207 47 ' '
3 0.015 0.741 0.002 207 47 ' '
4 0.205 0.623 0.065 5 0 ' '
5 0.302 0.129 0.437 6 0 ' '
6 0.500 0.500 1.000 261 46 ' '
7 0.486 0.242 0.498 206 47 ' '
8 0.515 0.759 0.502 206 47 ' '
9 0.705 0.877 0.565 6 0 ' '
10 0.795 0.377 0.935 5 0 ' '
